data_4309411
loop_
_publ_author_name
'Motoki Takuma'
'Yasuhiro Ohki'
'Kazuyuki Tatsumi'

_publ_section_title
;
Sulfido-Bridged Dinuclear Molybdenum-Copper Complexes Related to the
Active Site of CO Dehydrogenase:
[(dithiolate)Mo(O)S2Cu(SAr)]2- (dithiolate = 1,2-S2C6H4, 1,2-S2C6H2-3,6-Cl2,
1,2-S2C2H4)
;
_journal_name_full 'Inorganic Chemistry'
_journal_page_first 6034
_journal_page_last 6043
_journal_paper_doi 10.1021/ic050294v
_journal_volume 44
_journal_year 2005
_chemical_formula_sum 'C49 H59 Cu Mo N O2 P3 S2'
_chemical_formula_weight 1010.54
_space_group_IT_number 2
_symmetry_cell_setting triclinic
_symmetry_Int_Tables_number 2
_symmetry_space_group_name_Hall '-P 1'
_symmetry_space_group_name_H-M 'P -1'
_cell_angle_alpha 93.974(9)
_cell_angle_beta 90.616(8)
_cell_angle_gamma 92.860(8)
_cell_formula_units_Z 2
_cell_length_a 10.420(4)
_cell_length_b 10.716(4)
_cell_length_c 23.310(8)
_cell_measurement_reflns_used 5247
_cell_measurement_temperature 173.2
_cell_measurement_theta_max 27.5
_cell_measurement_theta_min 3.1
_cell_volume 2593.1(16)
_computing_cell_refinement CRYSTALCLEAR
_computing_data_collection CRYSTALCLEAR
_computing_data_reduction 'teXsan Ver. 1.11'
_computing_publication_material 'teXsan Ver. 1.11'
_computing_structure_refinement 'teXsan Ver. 1.10'
_computing_structure_solution SIR92
_diffrn_measured_fraction_theta_full 0.9616
_diffrn_measured_fraction_theta_max 0.9616
_diffrn_radiation_type 'Mo K\a'
_diffrn_radiation_wavelength 0.7107
_diffrn_reflns_av_R_equivalents 0.067
_diffrn_reflns_limit_h_max 13
_diffrn_reflns_limit_h_min -12
_diffrn_reflns_limit_k_max 13
_diffrn_reflns_limit_k_min -13
_diffrn_reflns_limit_l_max 29
_diffrn_reflns_limit_l_min -30
_diffrn_reflns_number 21292
_diffrn_reflns_theta_full 27.48
_diffrn_reflns_theta_max 27.48
_exptl_absorpt_coefficient_mu 0.000
_exptl_absorpt_correction_T_max 1.000
_exptl_absorpt_correction_T_min 0.564
_exptl_absorpt_correction_type multi-scan
_exptl_absorpt_process_details '(Jacobson, 1998)'
_exptl_crystal_colour orange
_exptl_crystal_density_diffrn 1.294
_exptl_crystal_density_method 'not measured'
_exptl_crystal_description block
_exptl_crystal_size_max 0.100
_exptl_crystal_size_mid 0.100
_exptl_crystal_size_min 0.050
_refine_diff_density_max 1.45
_refine_diff_density_min -0.54
_refine_ls_extinction_method none
_refine_ls_goodness_of_fit_ref 1.418
_refine_ls_hydrogen_treatment noref
_refine_ls_number_parameters 532
_refine_ls_number_reflns 6061
_refine_ls_R_factor_gt 0.0609
_refine_ls_shift/su_max 0.0007
_refine_ls_structure_factor_coef F
_refine_ls_weighting_details 'w = 1/[\s^2^(Fo) + 0.00063|Fo|^2^]'
_refine_ls_weighting_scheme calc
_refine_ls_wR_factor_ref 0.0874
_reflns_number_gt 6061
_reflns_number_total 11407
_reflns_threshold_expression F^2^>3.0\s(F^2^)
_cod_data_source_file ic050294vsi20050520_025114_06.cif
_cod_data_source_block (Et4N)[O2MoS2Cu(triphos)]
_cod_original_cell_volume 2593.0(1)
_cod_original_sg_symbol_H-M 'P -1 '
_cod_original_formula_sum 'C49 H59 Cu N Mo O2 P3 S2 '
_cod_database_code 4309411

loop_
_symmetry_equiv_pos_as_xyz
x,y,z
-x,-y,-z

loop_
_atom_site_label
_atom_site_type_symbol
_atom_site_fract_x
_atom_site_fract_y
_atom_site_fract_z
_atom_site_U_iso_or_equiv
_atom_site_adp_type
_atom_site_occupancy
_atom_site_calc_flag
_atom_site_refinement_flags
_atom_site_disorder_assembly
_atom_site_disorder_group
Mo Mo 0.69755(7) 0.79812(6) 0.34758(3) 0.0270(2) Uani 1.00 d . . .
Cu Cu 0.74318(8) 0.54905(8) 0.32385(4) 0.0206(2) Uani 1.00 d . . .
S(1) S 0.5595(2) 0.6516(2) 0.30455(9) 0.0299(5) Uani 1.00 d . . .
S(2) S 0.8647(2) 0.6959(2) 0.37995(9) 0.0280(5) Uani 1.00 d . . .
P(1) P 0.6953(2) 0.3626(2) 0.35927(8) 0.0184(5) Uani 1.00 d . . .
P(2) P 0.8195(2) 0.4840(2) 0.23497(8) 0.0216(5) Uani 1.00 d . . .
P(3) P 0.5018(2) 0.1388(2) 0.18216(9) 0.0270(5) Uani 1.00 d . . .
O(1) O 0.6247(6) 0.8809(6) 0.4061(3) 0.052(2) Uani 1.00 d . . .
O(2) O 0.7508(6) 0.9036(5) 0.2994(3) 0.039(2) Uani 1.00 d . . .
N N 0.2350(6) -0.0439(6) 0.3575(3) 0.029(2) Uani 1.00 d . . .
C(1) C 0.6450(6) 0.2440(6) 0.3013(3) 0.017(2) Uani 1.00 d . . .
C(2) C 0.7353(7) 0.3355(7) 0.2091(3) 0.026(2) Uani 1.00 d . . .
C(3) C 0.6634(7) 0.1094(7) 0.2103(3) 0.023(2) Uani 1.00 d . . .
C(4) C 0.7286(7) 0.2229(6) 0.2473(3) 0.021(2) Uani 1.00 d . . .
C(5) C 0.8640(7) 0.1861(7) 0.2637(3) 0.026(2) Uani 1.00 d . . .
C(6) C 0.8160(7) 0.2910(7) 0.4014(3) 0.024(2) Uani 1.00 d . . .
C(7) C 0.8124(8) 0.1629(7) 0.4108(3) 0.031(2) Uani 1.00 d . . .
C(8) C 0.8996(8) 0.1171(8) 0.4480(4) 0.035(2) Uani 1.00 d . . .
C(9) C 0.9890(9) 0.1980(8) 0.4777(4) 0.039(3) Uani 1.00 d . . .
C(10) C 0.9949(7) 0.3237(8) 0.4690(4) 0.037(2) Uani 1.00 d . . .
C(11) C 0.9087(7) 0.3701(7) 0.4297(3) 0.027(2) Uani 1.00 d . . .
C(12) C 0.5586(7) 0.3576(7) 0.4077(3) 0.023(2) Uani 1.00 d . . .
C(13) C 0.5720(7) 0.3320(7) 0.4652(3) 0.030(2) Uani 1.00 d . . .
C(14) C 0.4661(8) 0.3375(8) 0.5024(3) 0.034(2) Uani 1.00 d . . .
C(15) C 0.3489(8) 0.3671(8) 0.4820(4) 0.036(2) Uani 1.00 d . . .
C(16) C 0.3335(7) 0.3939(8) 0.4247(4) 0.032(2) Uani 1.00 d . . .
C(17) C 0.4376(7) 0.3901(7) 0.3881(3) 0.028(2) Uani 1.00 d . . .
C(18) C 0.9910(7) 0.4596(7) 0.2261(3) 0.026(2) Uani 1.00 d . . .
C(19) C 1.0432(8) 0.4098(9) 0.1762(4) 0.042(3) Uani 1.00 d . . .
C(20) C 1.1742(10) 0.397(1) 0.1709(5) 0.055(3) Uani 1.00 d . . .
C(21) C 1.2560(8) 0.4385(9) 0.2165(4) 0.042(3) Uani 1.00 d . . .
C(22) C 1.2054(8) 0.4903(8) 0.2656(4) 0.042(3) Uani 1.00 d . . .
C(23) C 1.0736(8) 0.5010(8) 0.2713(4) 0.033(2) Uani 1.00 d . . .
C(24) C 0.7919(7) 0.5820(7) 0.1756(3) 0.027(2) Uani 1.00 d . . .
C(25) C 0.820(1) 0.7085(9) 0.1846(5) 0.054(3) Uani 1.00 d . . .
C(26) C 0.807(1) 0.7891(10) 0.1412(5) 0.066(4) Uani 1.00 d . . .
C(27) C 0.758(1) 0.747(1) 0.0883(5) 0.061(4) Uani 1.00 d . . .
C(28) C 0.726(2) 0.620(1) 0.0784(6) 0.103(6) Uani 1.00 d . . .
C(29) C 0.743(1) 0.5375(10) 0.1214(5) 0.063(4) Uani 1.00 d . . .
C(30) C 0.5329(8) 0.1728(8) 0.1081(4) 0.034(2) Uani 1.00 d . . .
C(31) C 0.594(1) 0.0934(10) 0.0688(4) 0.053(3) Uani 1.00 d . . .
C(32) C 0.614(1) 0.120(1) 0.0133(5) 0.080(5) Uani 1.00 d . . .
C(33) C 0.580(1) 0.231(2) -0.0053(5) 0.082(5) Uani 1.00 d . . .
C(34) C 0.520(1) 0.311(1) 0.0306(7) 0.090(5) Uani 1.00 d . . .
C(35) C 0.4942(10) 0.285(1) 0.0891(5) 0.057(3) Uani 1.00 d . . .
C(36) C 0.4244(7) -0.0172(7) 0.1701(3) 0.028(2) Uani 1.00 d . . .
C(37) C 0.3007(9) -0.0213(9) 0.1432(4) 0.043(3) Uani 1.00 d . . .
C(38) C 0.2279(10) -0.133(1) 0.1356(5) 0.060(3) Uani 1.00 d . . .
C(39) C 0.275(1) -0.242(1) 0.1527(5) 0.067(4) Uani 1.00 d . . .
C(40) C 0.396(1) -0.2403(9) 0.1789(4) 0.054(3) Uani 1.00 d . . .
C(41) C 0.4688(8) -0.1282(8) 0.1880(4) 0.037(2) Uani 1.00 d . . .
C(42) C 0.3065(10) 0.043(1) 0.3195(5) 0.054(3) Uani 1.00 d . . .
C(43) C 0.239(1) 0.1594(9) 0.3062(5) 0.058(3) Uani 1.00 d . . .
C(44) C 0.2367(9) 0.0175(9) 0.4186(4) 0.046(3) Uani 1.00 d . . .
C(45) C 0.367(1) 0.028(1) 0.4482(5) 0.062(3) Uani 1.00 d . . .
C(46) C 0.3024(9) -0.1659(9) 0.3555(4) 0.045(3) Uani 1.00 d . . .
C(47) C 0.2454(9) -0.2604(8) 0.3949(4) 0.046(3) Uani 1.00 d . . .
C(48) C 0.0963(8) -0.0631(8) 0.3396(4) 0.042(3) Uani 1.00 d . . .
C(49) C 0.0736(9) -0.1209(10) 0.2781(4) 0.049(3) Uani 1.00 d . . .
H(1) H 0.6367 0.1644 0.3187 0.0204 Uiso 1.00 calc . . .
H(2) H 0.5614 0.2662 0.2877 0.0204 Uiso 1.00 calc . . .
H(3) H 0.6473 0.3546 0.2007 0.0312 Uiso 1.00 calc . . .
H(4) H 0.7766 0.3074 0.1737 0.0312 Uiso 1.00 calc . . .
H(5) H 0.6555 0.0386 0.2340 0.0278 Uiso 1.00 calc . . .
H(6) H 0.7181 0.0892 0.1779 0.0278 Uiso 1.00 calc . . .
H(7) H 0.8577 0.1122 0.2855 0.0315 Uiso 1.00 calc . . .
H(8) H 0.9124 0.1682 0.2290 0.0315 Uiso 1.00 calc . . .
H(9) H 0.9074 0.2545 0.2868 0.0315 Uiso 1.00 calc . . .
H(10) H 0.7482 0.1063 0.3911 0.0367 Uiso 1.00 calc . . .
H(11) H 0.8984 0.0281 0.4533 0.0415 Uiso 1.00 calc . . .
H(12) H 1.0479 0.1656 0.5048 0.0472 Uiso 1.00 calc . . .
H(13) H 1.0579 0.3799 0.4897 0.0443 Uiso 1.00 calc . . .
H(14) H 0.9144 0.4583 0.4225 0.0325 Uiso 1.00 calc . . .
H(15) H 0.6548 0.3102 0.4798 0.0363 Uiso 1.00 calc . . .
H(16) H 0.4766 0.3203 0.5425 0.0405 Uiso 1.00 calc . . .
H(17) H 0.2760 0.3696 0.5076 0.0430 Uiso 1.00 calc . . .
H(18) H 0.2502 0.4151 0.4104 0.0384 Uiso 1.00 calc . . .
H(19) H 0.4267 0.4101 0.3485 0.0334 Uiso 1.00 calc . . .
H(20) H 0.9868 0.3832 0.1438 0.0508 Uiso 1.00 calc . . .
H(21) H 1.2086 0.3586 0.1358 0.0664 Uiso 1.00 calc . . .
H(22) H 1.3481 0.4308 0.2134 0.0505 Uiso 1.00 calc . . .
H(23) H 1.2624 0.5205 0.2973 0.0506 Uiso 1.00 calc . . .
H(24) H 1.0394 0.5374 0.3068 0.0396 Uiso 1.00 calc . . .
H(25) H 0.8495 0.7423 0.2224 0.0646 Uiso 1.00 calc . . .
H(26) H 0.8341 0.8769 0.1482 0.0789 Uiso 1.00 calc . . .
H(27) H 0.7450 0.8040 0.0586 0.0735 Uiso 1.00 calc . . .
H(28) H 0.6923 0.5886 0.0410 0.1241 Uiso 1.00 calc . . .
H(29) H 0.7201 0.4490 0.1137 0.0753 Uiso 1.00 calc . . .
H(30) H 0.6232 0.0152 0.0814 0.0631 Uiso 1.00 calc . . .
H(31) H 0.6524 0.0597 -0.0131 0.0957 Uiso 1.00 calc . . .
H(32) H 0.5983 0.2512 -0.0443 0.0983 Uiso 1.00 calc . . .
H(33) H 0.4932 0.3895 0.0167 0.1079 Uiso 1.00 calc . . .
H(34) H 0.4510 0.3442 0.1146 0.0680 Uiso 1.00 calc . . .
H(35) H 0.2672 0.0549 0.1302 0.0518 Uiso 1.00 calc . . .
H(36) H 0.1431 -0.1338 0.1180 0.0714 Uiso 1.00 calc . . .
H(37) H 0.2236 -0.3198 0.1466 0.0804 Uiso 1.00 calc . . .
H(38) H 0.4288 -0.3175 0.1908 0.0653 Uiso 1.00 calc . . .
H(39) H 0.5520 -0.1278 0.2071 0.0446 Uiso 1.00 calc . . .
H(40) H 0.3878 0.0692 0.3383 0.0654 Uiso 1.00 calc . . .
H(41) H 0.3224 -0.0037 0.2833 0.0654 Uiso 1.00 calc . . .
H(42) H 0.2243 0.2091 0.3417 0.0696 Uiso 1.00 calc . . .
H(43) H 0.2917 0.2083 0.2811 0.0696 Uiso 1.00 calc . . .
H(44) H 0.1570 0.1355 0.2873 0.0696 Uiso 1.00 calc . . .
H(45) H 0.2059 0.1011 0.4170 0.0551 Uiso 1.00 calc . . .
H(46) H 0.1789 -0.0318 0.4415 0.0551 Uiso 1.00 calc . . .
H(47) H 0.3996 -0.0544 0.4506 0.0745 Uiso 1.00 calc . . .
H(48) H 0.4264 0.0787 0.4264 0.0745 Uiso 1.00 calc . . .
H(49) H 0.3595 0.0679 0.4866 0.0745 Uiso 1.00 calc . . .
H(50) H 0.2976 -0.2030 0.3164 0.0540 Uiso 1.00 calc . . .
H(51) H 0.3917 -0.1475 0.3667 0.0540 Uiso 1.00 calc . . .
H(52) H 0.2495 -0.2248 0.4343 0.0554 Uiso 1.00 calc . . .
H(53) H 0.1565 -0.2813 0.3838 0.0554 Uiso 1.00 calc . . .
H(54) H 0.2938 -0.3356 0.3917 0.0554 Uiso 1.00 calc . . .
H(55) H 0.0542 -0.1181 0.3658 0.0509 Uiso 1.00 calc . . .
H(56) H 0.0579 0.0177 0.3428 0.0509 Uiso 1.00 calc . . .
H(57) H -0.0180 -0.1301 0.2700 0.0587 Uiso 1.00 calc . . .
H(58) H 0.1141 -0.0667 0.2512 0.0587 Uiso 1.00 calc . . .
H(59) H 0.1103 -0.2024 0.2743 0.0587 Uiso 1.00 calc . . .

loop_
_atom_site_aniso_label
_atom_site_aniso_U_11
_atom_site_aniso_U_22
_atom_site_aniso_U_33
_atom_site_aniso_U_12
_atom_site_aniso_U_13
_atom_site_aniso_U_23
Mo 0.0311(4) 0.0165(3) 0.0336(4) 0.0018(3) 0.0052(3) 0.0023(3)
Cu 0.0215(5) 0.0168(4) 0.0236(5) 0.0005(3) -0.0016(4) 0.0020(3)
S(1) 0.0204(9) 0.0252(10) 0.044(1) 0.0036(8) -0.0043(8) 0.0033(8)
S(2) 0.029(1) 0.0249(10) 0.029(1) -0.0066(8) -0.0081(8) 0.0021(8)
P(1) 0.0194(9) 0.0177(9) 0.0182(10) 0.0006(7) -0.0026(7) 0.0029(7)
P(2) 0.0221(10) 0.0207(9) 0.022(1) 0.0007(8) 0.0021(8) 0.0032(7)
P(3) 0.026(1) 0.030(1) 0.024(1) -0.0004(8) -0.0036(8) -0.0017(8)
O(1) 0.039(4) 0.041(4) 0.078(5) 0.012(3) 0.025(3) 0.000(3)
O(2) 0.045(3) 0.031(3) 0.043(4) -0.001(3) 0.004(3) 0.019(3)
N 0.020(3) 0.029(4) 0.040(4) 0.000(3) 0.005(3) 0.004(3)
C(1) 0.016(3) 0.015(3) 0.020(4) -0.004(3) -0.003(3) 0.001(3)
C(2) 0.023(4) 0.029(4) 0.025(4) 0.000(3) -0.001(3) -0.003(3)
C(3) 0.028(4) 0.024(4) 0.017(4) 0.002(3) -0.001(3) -0.003(3)
C(4) 0.023(4) 0.019(4) 0.021(4) 0.000(3) 0.000(3) 0.001(3)
C(5) 0.022(4) 0.026(4) 0.031(4) 0.004(3) 0.001(3) 0.006(3)
C(6) 0.028(4) 0.026(4) 0.019(4) 0.003(3) 0.000(3) 0.008(3)
C(7) 0.033(4) 0.029(4) 0.029(5) 0.004(3) -0.001(3) -0.001(3)
C(8) 0.045(5) 0.032(5) 0.030(5) 0.022(4) 0.006(4) 0.013(3)
C(9) 0.048(5) 0.044(5) 0.028(5) 0.019(4) -0.012(4) 0.004(4)
C(10) 0.021(4) 0.048(5) 0.042(5) 0.008(4) -0.010(4) 0.002(4)
C(11) 0.029(4) 0.027(4) 0.026(4) 0.003(3) -0.006(3) 0.007(3)
C(12) 0.022(4) 0.021(4) 0.025(4) -0.001(3) -0.002(3) -0.003(3)
C(13) 0.030(4) 0.034(4) 0.028(4) 0.000(3) -0.001(3) 0.004(3)
C(14) 0.035(5) 0.040(5) 0.025(5) -0.001(4) 0.002(4) 0.000(3)
C(15) 0.027(4) 0.037(5) 0.042(5) -0.004(4) 0.014(4) -0.004(4)
C(16) 0.022(4) 0.036(5) 0.039(5) 0.005(3) 0.006(3) 0.007(4)
C(17) 0.027(4) 0.034(4) 0.024(4) 0.006(3) -0.001(3) 0.006(3)
C(18) 0.021(4) 0.023(4) 0.033(5) -0.002(3) 0.002(3) 0.003(3)
C(19) 0.029(5) 0.052(6) 0.043(6) -0.002(4) 0.004(4) -0.013(4)
C(20) 0.042(6) 0.059(7) 0.065(7) 0.002(5) 0.022(5) -0.007(5)
C(21) 0.024(4) 0.044(5) 0.060(7) 0.004(4) 0.010(4) 0.008(4)
C(22) 0.028(5) 0.038(5) 0.060(6) 0.008(4) -0.005(4) 0.000(4)
C(23) 0.033(5) 0.031(4) 0.036(5) 0.006(4) 0.003(4) 0.005(3)
C(24) 0.034(4) 0.021(4) 0.026(4) 0.001(3) -0.002(3) 0.005(3)
C(25) 0.073(7) 0.036(5) 0.053(7) -0.002(5) 0.010(5) 0.002(4)
C(26) 0.104(10) 0.040(6) 0.056(7) 0.007(6) 0.008(7) 0.019(5)
C(27) 0.086(8) 0.048(6) 0.055(7) 0.016(6) 0.005(6) 0.029(5)
C(28) 0.14(1) 0.09(1) 0.08(1) -0.022(9) -0.068(10) 0.047(8)
C(29) 0.095(9) 0.048(6) 0.045(6) -0.009(6) -0.025(6) 0.016(5)
C(30) 0.032(4) 0.036(5) 0.033(5) -0.007(4) -0.011(4) 0.005(4)
C(31) 0.073(7) 0.050(6) 0.034(6) 0.001(5) 0.008(5) 0.000(4)
C(32) 0.087(10) 0.11(1) 0.039(7) -0.016(8) 0.021(6) -0.011(7)
C(33) 0.069(9) 0.15(1) 0.032(7) -0.025(9) -0.002(6) 0.030(8)
C(34) 0.073(9) 0.11(1) 0.10(1) -0.017(8) -0.037(8) 0.079(10)
C(35) 0.053(6) 0.064(7) 0.054(7) 0.000(5) -0.024(5) 0.023(5)
C(36) 0.030(4) 0.034(4) 0.019(4) -0.007(3) -0.001(3) -0.002(3)
C(37) 0.038(5) 0.048(5) 0.041(6) -0.012(4) -0.018(4) 0.006(4)
C(38) 0.049(6) 0.074(8) 0.054(7) -0.027(5) -0.018(5) 0.018(6)
C(39) 0.086(8) 0.064(7) 0.046(7) -0.047(6) -0.016(6) 0.006(5)
C(40) 0.072(7) 0.043(6) 0.046(6) -0.018(5) -0.018(5) 0.006(4)
C(41) 0.043(5) 0.034(5) 0.033(5) -0.006(4) -0.001(4) 0.003(4)
C(42) 0.049(6) 0.064(7) 0.050(7) -0.014(5) 0.019(5) 0.004(5)
C(43) 0.079(8) 0.038(5) 0.058(7) -0.011(5) 0.010(6) 0.019(5)
C(44) 0.049(6) 0.044(5) 0.045(6) 0.009(5) 0.002(5) -0.002(4)
C(45) 0.047(6) 0.061(7) 0.073(8) 0.011(5) -0.022(6) -0.033(6)
C(46) 0.039(5) 0.045(5) 0.050(6) 0.015(4) -0.007(4) -0.015(4)
C(47) 0.053(6) 0.032(5) 0.054(6) 0.014(4) -0.016(5) 0.003(4)
C(48) 0.028(5) 0.041(5) 0.060(6) 0.002(4) 0.003(4) 0.011(4)
C(49) 0.039(5) 0.062(7) 0.045(6) -0.010(5) -0.009(4) 0.005(5)

loop_
_atom_type_symbol
_atom_type_description
_atom_type_scat_dispersion_real
_atom_type_scat_dispersion_imag
_atom_type_scat_source
Mo Mo -1.683 0.686
;International Tables for Crystallography
(1992, Vol. C, Tables 4.2.6.8 and 6.1.1.1)
;
Cu Cu 0.320 1.265
;International Tables for Crystallography
(1992, Vol. C, Tables 4.2.6.8 and 6.1.1.1)
;
O O 0.011 0.006
;International Tables for Crystallography
(1992, Vol. C, Tables 4.2.6.8 and 6.1.1.1)
;
S S 0.125 0.123
;International Tables for Crystallography
(1992, Vol. C, Tables 4.2.6.8 and 6.1.1.1)
;
P P 0.102 0.094
;International Tables for Crystallography
(1992, Vol. C, Tables 4.2.6.8 and 6.1.1.1)
;
C C 0.003 0.002
;International Tables for Crystallography
(1992, Vol. C, Tables 4.2.6.8 and 6.1.1.1)
;
N N 0.006 0.003
;International Tables for Crystallography
(1992, Vol. C, Tables 4.2.6.8 and 6.1.1.1)
;
H H 0.000 0.000
;International Tables for Crystallography
(1992, Vol. C, Table 6.1.1.2)
;

loop_
_geom_angle_atom_site_label_1
_geom_angle_atom_site_label_2
_geom_angle_atom_site_label_3
_geom_angle
_geom_angle_site_symmetry_1
_geom_angle_site_symmetry_2
_geom_angle_site_symmetry_3
_geom_angle_publ_flag
Cu Mo S(1) 53.44(5) . . . yes
Cu Mo S(2) 53.83(5) . . . yes
Cu Mo O(1) 118.2(2) . . . yes
Cu Mo O(2) 133.0(2) . . . yes
S(1) Mo S(2) 106.58(7) . . . yes
S(1) Mo O(1) 109.8(2) . . . yes
S(1) Mo O(2) 109.7(2) . . . yes
S(2) Mo O(1) 110.8(2) . . . yes
S(2) Mo O(2) 111.2(2) . . . yes
O(1) Mo O(2) 108.8(3) . . . yes
Mo Cu S(1) 52.06(5) . . . yes
Mo Cu S(2) 51.88(6) . . . yes
Mo Cu P(1) 139.18(6) . . . yes
Mo Cu P(2) 119.41(6) . . . yes
S(1) Cu S(2) 103.29(8) . . . yes
S(1) Cu P(1) 118.24(7) . . . yes
S(1) Cu P(2) 118.38(8) . . . yes
S(2) Cu P(1) 111.29(8) . . . yes
S(2) Cu P(2) 104.94(8) . . . yes
P(1) Cu P(2) 100.20(7) . . . yes
Mo S(1) Cu 74.51(6) . . . yes
Mo S(2) Cu 74.29(6) . . . yes
Cu P(1) C(1) 111.0(2) . . . yes
Cu P(1) C(6) 119.2(2) . . . yes
Cu P(1) C(12) 115.7(2) . . . yes
C(1) P(1) C(6) 105.8(3) . . . yes
C(1) P(1) C(12) 102.4(3) . . . yes
C(6) P(1) C(12) 100.9(3) . . . yes
Cu P(2) C(2) 109.6(3) . . . yes
Cu P(2) C(18) 119.9(3) . . . yes
Cu P(2) C(24) 117.5(3) . . . yes
C(2) P(2) C(18) 105.9(3) . . . yes
C(2) P(2) C(24) 101.8(3) . . . yes
C(18) P(2) C(24) 100.1(4) . . . yes
C(3) P(3) C(30) 102.9(4) . . . yes
C(3) P(3) C(36) 103.9(3) . . . yes
C(30) P(3) C(36) 99.5(4) . . . yes
C(42) N C(44) 108.4(7) . . . yes
C(42) N C(46) 108.1(7) . . . yes
C(42) N C(48) 111.4(7) . . . yes
C(44) N C(46) 110.6(6) . . . yes
C(44) N C(48) 106.3(6) . . . yes
C(46) N C(48) 112.0(6) . . . yes
P(1) C(1) C(4) 120.6(5) . . . yes
P(2) C(2) C(4) 120.4(5) . . . yes
P(3) C(3) C(4) 114.1(5) . . . yes
C(1) C(4) C(2) 113.6(6) . . . yes
C(1) C(4) C(3) 106.6(5) . . . yes
C(1) C(4) C(5) 111.2(6) . . . yes
C(2) C(4) C(3) 107.1(6) . . . yes
C(2) C(4) C(5) 110.8(6) . . . yes
C(3) C(4) C(5) 107.2(6) . . . yes
P(1) C(6) C(7) 123.5(6) . . . yes
P(1) C(6) C(11) 117.3(5) . . . yes
C(7) C(6) C(11) 118.9(6) . . . yes
C(6) C(7) C(8) 120.3(8) . . . yes
C(7) C(8) C(9) 120.2(7) . . . yes
C(8) C(9) C(10) 120.6(7) . . . yes
C(9) C(10) C(11) 119.4(8) . . . yes
C(6) C(11) C(10) 120.6(7) . . . yes
P(1) C(12) C(13) 122.2(5) . . . yes
P(1) C(12) C(17) 119.5(5) . . . yes
C(13) C(12) C(17) 118.2(7) . . . yes
C(12) C(13) C(14) 120.7(7) . . . yes
C(13) C(14) C(15) 120.0(7) . . . yes
C(14) C(15) C(16) 120.3(7) . . . yes
C(15) C(16) C(17) 119.9(7) . . . yes
C(12) C(17) C(16) 121.0(7) . . . yes
P(2) C(18) C(19) 123.8(6) . . . yes
P(2) C(18) C(23) 117.7(6) . . . yes
C(19) C(18) C(23) 118.3(7) . . . yes
C(18) C(19) C(20) 121.7(9) . . . yes
C(19) C(20) C(21) 119.4(9) . . . yes
C(20) C(21) C(22) 119.2(8) . . . yes
C(21) C(22) C(23) 121.3(9) . . . yes
C(18) C(23) C(22) 120.0(8) . . . yes
P(2) C(24) C(25) 118.0(7) . . . yes
P(2) C(24) C(29) 124.5(6) . . . yes
C(25) C(24) C(29) 117.5(8) . . . yes
C(24) C(25) C(26) 121.8(10) . . . yes
C(25) C(26) C(27) 120(1) . . . yes
C(26) C(27) C(28) 118.4(9) . . . yes
C(27) C(28) C(29) 121(1) . . . yes
C(24) C(29) C(28) 120(1) . . . yes
P(3) C(30) C(31) 124.2(7) . . . yes
P(3) C(30) C(35) 118.7(8) . . . yes
C(31) C(30) C(35) 117.1(9) . . . yes
C(30) C(31) C(32) 122(1) . . . yes
C(31) C(32) C(33) 120(1) . . . yes
C(32) C(33) C(34) 119(1) . . . yes
C(33) C(34) C(35) 121(1) . . . yes
C(30) C(35) C(34) 118(1) . . . yes
P(3) C(36) C(37) 115.0(6) . . . yes
P(3) C(36) C(41) 127.0(6) . . . yes
C(37) C(36) C(41) 117.9(8) . . . yes
C(36) C(37) C(38) 120.6(8) . . . yes
C(37) C(38) C(39) 120.6(9) . . . yes
C(38) C(39) C(40) 119.9(9) . . . yes
C(39) C(40) C(41) 120.2(9) . . . yes
C(36) C(41) C(40) 120.9(8) . . . yes
N C(42) C(43) 115.7(8) . . . yes
N C(44) C(45) 115.0(8) . . . yes
N C(46) C(47) 114.1(7) . . . yes
N C(48) C(49) 114.6(7) . . . yes

loop_
_geom_bond_atom_site_label_1
_geom_bond_atom_site_label_2
_geom_bond_distance
_geom_bond_site_symmetry_1
_geom_bond_site_symmetry_2
_geom_bond_publ_flag
Mo Cu 2.754(1) . . yes
Mo S(1) 2.254(2) . . yes
Mo S(2) 2.250(2) . . yes
Mo O(1) 1.724(5) . . yes
Mo O(2) 1.773(7) . . yes
Cu S(1) 2.295(2) . . yes
Cu S(2) 2.309(2) . . yes
Cu P(1) 2.249(2) . . yes
Cu P(2) 2.303(2) . . yes
P(1) C(1) 1.843(7) . . yes
P(1) C(6) 1.819(7) . . yes
P(1) C(12) 1.827(8) . . yes
P(2) C(2) 1.839(8) . . yes
P(2) C(18) 1.830(8) . . yes
P(2) C(24) 1.823(7) . . yes
P(3) C(3) 1.850(7) . . yes
P(3) C(30) 1.818(9) . . yes
P(3) C(36) 1.822(8) . . yes
N C(42) 1.50(1) . . yes
N C(44) 1.53(1) . . yes
N C(46) 1.51(1) . . yes
N C(48) 1.50(1) . . yes
C(1) C(4) 1.548(10) . . yes
C(2) C(4) 1.549(10) . . yes
C(3) C(4) 1.564(10) . . yes
C(4) C(5) 1.535(10) . . yes
C(6) C(7) 1.40(1) . . yes
C(6) C(11) 1.38(1) . . yes
C(7) C(8) 1.38(1) . . yes
C(8) C(9) 1.38(1) . . yes
C(9) C(10) 1.37(1) . . yes
C(10) C(11) 1.408(10) . . yes
C(12) C(13) 1.39(1) . . yes
C(12) C(17) 1.404(10) . . yes
C(13) C(14) 1.41(1) . . yes
C(14) C(15) 1.37(1) . . yes
C(15) C(16) 1.40(1) . . yes
C(16) C(17) 1.39(1) . . yes
C(18) C(19) 1.37(1) . . yes
C(18) C(23) 1.39(1) . . yes
C(19) C(20) 1.39(1) . . yes
C(20) C(21) 1.39(1) . . yes
C(21) C(22) 1.36(1) . . yes
C(22) C(23) 1.39(1) . . yes
C(24) C(25) 1.37(1) . . yes
C(24) C(29) 1.40(1) . . yes
C(25) C(26) 1.38(1) . . yes
C(26) C(27) 1.37(2) . . yes
C(27) C(28) 1.38(2) . . yes
C(28) C(29) 1.40(1) . . yes
C(30) C(31) 1.39(1) . . yes
C(30) C(35) 1.39(1) . . yes
C(31) C(32) 1.36(2) . . yes
C(32) C(33) 1.35(2) . . yes
C(33) C(34) 1.34(2) . . yes
C(34) C(35) 1.44(2) . . yes
C(36) C(37) 1.42(1) . . yes
C(36) C(41) 1.39(1) . . yes
C(37) C(38) 1.38(1) . . yes
C(38) C(39) 1.37(2) . . yes
C(39) C(40) 1.39(1) . . yes
C(40) C(41) 1.39(1) . . yes
C(42) C(43) 1.51(1) . . yes
C(44) C(45) 1.51(1) . . yes
C(46) C(47) 1.52(1) . . yes
C(48) C(49) 1.53(1) . . yes

loop_
_geom_contact_atom_site_label_1
_geom_contact_atom_site_label_2
_geom_contact_distance
_geom_contact_site_symmetry_1
_geom_contact_site_symmetry_2
_geom_contact_publ_flag
Mo Cu 2.754(1) . . ?
S(2) C(46) 3.562(9) . 1_565 ?
O(1) C(3) 3.287(9) . 1_565 ?
O(1) C(5) 3.356(9) . 1_565 ?
O(1) C(49) 3.42(1) . 1_665 ?
O(2) C(45) 3.31(1) . 1_565 ?
O(2) C(14) 3.38(1) . 2_666 ?
O(2) C(45) 3.47(1) . 2_666 ?
O(2) C(7) 3.51(1) . 1_565 ?
O(2) C(46) 3.55(1) . 1_565 ?
C(9) C(44) 3.54(1) . 1_655 ?
C(13) C(15) 3.43(1) . 2_666 ?
C(14) C(14) 3.53(2) . 2_666 ?
C(14) C(45) 3.56(1) . . ?
C(17) C(43) 3.58(1) . . ?
C(31) C(32) 3.52(2) . 2_655 ?
C(32) C(32) 3.43(3) . 2_655 ?

loop_
_geom_torsion_atom_site_label_1
_geom_torsion_atom_site_label_2
_geom_torsion_atom_site_label_3
_geom_torsion_atom_site_label_4
_geom_torsion
_geom_torsion_site_symmetry_1
_geom_torsion_site_symmetry_2
_geom_torsion_site_symmetry_3
_geom_torsion_site_symmetry_4
_geom_torsion_publ_flag
Mo Cu P(1) C(1) 134.8(2) . . . . yes
Mo Cu P(1) C(6) -102.0(3) . . . . yes
Mo Cu P(1) C(12) 18.7(3) . . . . yes
Mo Cu P(2) C(2) -137.7(2) . . . . yes
Mo Cu P(2) C(18) 99.6(3) . . . . yes
Mo Cu P(2) C(24) -22.2(3) . . . . yes
Mo S(1) Cu S(2) -8.72(8) . . . . yes
Mo S(1) Cu P(1) -132.11(8) . . . . yes
Mo S(1) Cu P(2) 106.66(8) . . . . yes
Mo S(2) Cu S(1) 8.74(8) . . . . yes
Mo S(2) Cu P(1) 136.60(7) . . . . yes
Mo S(2) Cu P(2) -115.90(7) . . . . yes
Cu S(1) Mo S(2) 9.09(8) . . . . yes
Cu S(1) Mo O(1) -111.0(2) . . . . yes
Cu S(1) Mo O(2) 129.5(2) . . . . yes
Cu S(2) Mo S(1) -9.04(8) . . . . yes
Cu S(2) Mo O(1) 110.3(2) . . . . yes
Cu S(2) Mo O(2) -128.5(2) . . . . yes
Cu P(1) C(1) C(4) 51.2(5) . . . . yes
Cu P(1) C(6) C(7) -160.3(6) . . . . yes
Cu P(1) C(6) C(11) 25.9(7) . . . . yes
Cu P(1) C(12) C(13) -116.7(6) . . . . yes
Cu P(1) C(12) C(17) 58.2(7) . . . . yes
Cu P(2) C(2) C(4) -52.6(6) . . . . yes
Cu P(2) C(18) C(19) 173.7(6) . . . . yes
Cu P(2) C(18) C(23) -10.4(7) . . . . yes
Cu P(2) C(24) C(25) 47.8(8) . . . . yes
Cu P(2) C(24) C(29) -131.7(8) . . . . yes
S(1) Mo Cu S(2) 169.19(10) . . . . yes
S(1) Mo Cu P(1) 90.9(1) . . . . yes
S(1) Mo Cu P(2) -104.61(9) . . . . yes
S(1) Cu Mo S(2) -169.19(10) . . . . yes
S(1) Cu Mo O(1) 94.6(2) . . . . yes
S(1) Cu Mo O(2) -83.2(3) . . . . yes
S(1) Cu P(1) C(1) -161.7(2) . . . . yes
S(1) Cu P(1) C(6) -38.5(3) . . . . yes
S(1) Cu P(1) C(12) 82.2(3) . . . . yes
S(1) Cu P(2) C(2) 162.2(2) . . . . yes
S(1) Cu P(2) C(18) 39.5(3) . . . . yes
S(1) Cu P(2) C(24) -82.4(3) . . . . yes
S(2) Mo Cu P(1) -78.3(1) . . . . yes
S(2) Mo Cu P(2) 86.20(10) . . . . yes
S(2) Cu Mo O(1) -96.2(2) . . . . yes
S(2) Cu Mo O(2) 86.0(3) . . . . yes
S(2) Cu P(1) C(1) 79.0(2) . . . . yes
S(2) Cu P(1) C(6) -157.8(3) . . . . yes
S(2) Cu P(1) C(12) -37.1(3) . . . . yes
S(2) Cu P(2) C(2) -83.4(2) . . . . yes
S(2) Cu P(2) C(18) 153.9(3) . . . . yes
S(2) Cu P(2) C(24) 32.1(3) . . . . yes
P(1) Cu Mo O(1) -174.5(2) . . . . yes
P(1) Cu Mo O(2) 7.7(3) . . . . yes
P(1) Cu P(2) C(2) 32.1(2) . . . . yes
P(1) Cu P(2) C(18) -90.6(3) . . . . yes
P(1) Cu P(2) C(24) 147.6(3) . . . . yes
P(1) C(1) C(4) C(2) -67.0(7) . . . . yes
P(1) C(1) C(4) C(3) 175.4(4) . . . . yes
P(1) C(1) C(4) C(5) 58.8(7) . . . . yes
P(1) C(6) C(7) C(8) -173.4(6) . . . . yes
P(1) C(6) C(11) C(10) 171.7(6) . . . . yes
P(1) C(12) C(13) C(14) 175.5(6) . . . . yes
P(1) C(12) C(17) C(16) -176.5(6) . . . . yes
P(2) Cu Mo O(1) -10.0(2) . . . . yes
P(2) Cu Mo O(2) 172.2(3) . . . . yes
P(2) Cu P(1) C(1) -31.6(2) . . . . yes
P(2) Cu P(1) C(6) 91.7(3) . . . . yes
P(2) Cu P(1) C(12) -147.7(3) . . . . yes
P(2) C(2) C(4) C(1) 68.2(7) . . . . yes
P(2) C(2) C(4) C(3) -174.4(5) . . . . yes
P(2) C(2) C(4) C(5) -57.8(8) . . . . yes
P(2) C(18) C(19) C(20) 178.0(8) . . . . yes
P(2) C(18) C(23) C(22) -176.8(6) . . . . yes
P(2) C(24) C(25) C(26) 177.1(9) . . . . yes
P(2) C(24) C(29) C(28) -179(1) . . . . yes
P(3) C(3) C(4) C(1) 64.5(6) . . . . yes
P(3) C(3) C(4) C(2) -57.4(7) . . . . yes
P(3) C(3) C(4) C(5) -176.3(5) . . . . yes
P(3) C(30) C(31) C(32) 178.8(9) . . . . yes
P(3) C(30) C(35) C(34) 179.7(8) . . . . yes
P(3) C(36) C(37) C(38) -175.1(8) . . . . yes
P(3) C(36) C(41) C(40) 175.9(8) . . . . yes
C(1) P(1) C(6) C(7) -34.6(7) . . . . yes
C(1) P(1) C(6) C(11) 151.6(6) . . . . yes
C(1) P(1) C(12) C(13) 122.4(6) . . . . yes
C(1) P(1) C(12) C(17) -62.7(6) . . . . yes
C(2) P(2) C(18) C(19) 49.2(8) . . . . yes
C(2) P(2) C(18) C(23) -134.9(6) . . . . yes
C(2) P(2) C(24) C(25) 167.5(7) . . . . yes
C(2) P(2) C(24) C(29) -12.0(9) . . . . yes
C(3) P(3) C(30) C(31) 55.7(9) . . . . yes
C(3) P(3) C(30) C(35) -124.2(7) . . . . yes
C(3) P(3) C(36) C(37) -174.7(6) . . . . yes
C(3) P(3) C(36) C(41) 10.6(8) . . . . yes
C(4) C(1) P(1) C(6) -79.4(5) . . . . yes
C(4) C(1) P(1) C(12) 175.3(5) . . . . yes
C(4) C(2) P(2) C(18) 78.1(6) . . . . yes
C(4) C(2) P(2) C(24) -177.7(6) . . . . yes
C(4) C(3) P(3) C(30) 100.6(6) . . . . yes
C(4) C(3) P(3) C(36) -156.0(5) . . . . yes
C(6) P(1) C(12) C(13) 13.4(7) . . . . yes
C(6) P(1) C(12) C(17) -171.7(6) . . . . yes
C(6) C(7) C(8) C(9) 2(1) . . . . yes
C(6) C(11) C(10) C(9) 2(1) . . . . yes
C(7) C(6) P(1) C(12) 71.8(7) . . . . yes
C(7) C(6) C(11) C(10) -2(1) . . . . yes
C(7) C(8) C(9) C(10) -2(1) . . . . yes
C(8) C(7) C(6) C(11) 0(1) . . . . yes
C(8) C(9) C(10) C(11) 0(1) . . . . yes
C(11) C(6) P(1) C(12) -102.0(6) . . . . yes
C(12) C(13) C(14) C(15) 0(1) . . . . yes
C(12) C(17) C(16) C(15) 1(1) . . . . yes
C(13) C(12) C(17) C(16) -1(1) . . . . yes
C(13) C(14) C(15) C(16) 0(1) . . . . yes
C(14) C(13) C(12) C(17) 0(1) . . . . yes
C(14) C(15) C(16) C(17) 0(1) . . . . yes
C(18) P(2) C(24) C(25) -83.8(8) . . . . yes
C(18) P(2) C(24) C(29) 96.7(9) . . . . yes
C(18) C(19) C(20) C(21) -2(1) . . . . yes
C(18) C(23) C(22) C(21) 0(1) . . . . yes
C(19) C(18) P(2) C(24) -56.2(8) . . . . yes
C(19) C(18) C(23) C(22) 0(1) . . . . yes
C(19) C(20) C(21) C(22) 0(1) . . . . yes
C(20) C(19) C(18) C(23) 2(1) . . . . yes
C(20) C(21) C(22) C(23) 0(1) . . . . yes
C(23) C(18) P(2) C(24) 119.6(6) . . . . yes
C(24) C(25) C(26) C(27) 4(1) . . . . yes
C(24) C(29) C(28) C(27) 0(2) . . . . yes
C(25) C(24) C(29) C(28) 1(1) . . . . yes
C(25) C(26) C(27) C(28) -3(2) . . . . yes
C(26) C(25) C(24) C(29) -3(1) . . . . yes
C(26) C(27) C(28) C(29) 0(2) . . . . yes
C(30) P(3) C(36) C(37) -68.7(7) . . . . yes
C(30) P(3) C(36) C(41) 116.5(8) . . . . yes
C(30) C(31) C(32) C(33) 3(1) . . . . yes
C(30) C(35) C(34) C(33) 0(1) . . . . yes
C(31) C(30) P(3) C(36) -51.1(9) . . . . yes
C(31) C(30) C(35) C(34) 0(1) . . . . yes
C(31) C(32) C(33) C(34) -3(2) . . . . yes
C(32) C(31) C(30) C(35) -1(1) . . . . yes
C(32) C(33) C(34) C(35) 1(2) . . . . yes
C(35) C(30) P(3) C(36) 129.1(7) . . . . yes
C(36) C(37) C(38) C(39) -1(1) . . . . yes
C(36) C(41) C(40) C(39) -1(1) . . . . yes
C(37) C(36) C(41) C(40) 1(1) . . . . yes
C(37) C(38) C(39) C(40) 1(1) . . . . yes
C(38) C(37) C(36) C(41) 0(1) . . . . yes
C(38) C(39) C(40) C(41) 0(1) . . . . yes
C(42) N C(44) C(45) -68.5(10) . . . . yes
C(42) N C(46) C(47) 176.5(8) . . . . yes
C(42) N C(48) C(49) 60.4(10) . . . . yes
C(43) C(42) N C(44) -72.1(10) . . . . yes
C(43) C(42) N C(46) 168.0(8) . . . . yes
C(43) C(42) N C(48) 44(1) . . . . yes
C(44) N C(46) C(47) 58.0(9) . . . . yes
C(44) N C(48) C(49) 178.3(7) . . . . yes
C(45) C(44) N C(46) 49(1) . . . . yes
C(45) C(44) N C(48) 171.6(8) . . . . yes
C(46) N C(48) C(49) -60.8(9) . . . . yes
C(47) C(46) N C(48) -60.5(9) . . . . yes
C(47) C(46) N C(48) -60.5(9) . . . . yes
